data_2218575
loop_
_publ_author_name
'Shen, Qun'
'Yu, Shu-Qiang'
'Hu, Bin-Bin'
'Lu, Ping'

_publ_section_title
;
 9-Chloromethyl-9-[(9<i>H</i>-fluoren-9-yl)methyl]-9<i>H</i>-fluorene
;
_journal_coeditor_code XU2420
_journal_issue 6
_journal_name_full 'Acta Crystallographica Section E'
_journal_page_first o996
_journal_paper_doi 10.1107/S1600536808012117
_journal_volume 64
_journal_year 2008
_chemical_formula_iupac 'C28 H21 Cl'
_chemical_formula_moiety 'C28 H21 Cl'
_chemical_formula_sum 'C28 H21 Cl'
_chemical_formula_weight 392.90
_chemical_name_systematic
;
9-Chloromethyl-9-[(9<i>H</i>-fluoren-9-yl)methyl]-9<i>H</i>-fluorene
;
_space_group_IT_number 14
_symmetry_cell_setting monoclinic
_symmetry_space_group_name_Hall '-P 2ybc'
_symmetry_space_group_name_H-M 'P 1 21/c 1'
_atom_sites_solution_hydrogens geom
_atom_sites_solution_primary direct
_atom_sites_solution_secondary difmap
_cell_angle_alpha 90.00
_cell_angle_beta 94.08(3)
_cell_angle_gamma 90.00
_cell_formula_units_Z 4
_cell_length_a 8.4346(17)
_cell_length_b 26.368(5)
_cell_length_c 9.1162(18)
_cell_measurement_reflns_used 12994
_cell_measurement_temperature 298(2)
_cell_measurement_theta_max 27.4
_cell_measurement_theta_min 3.1
_cell_volume 2022.3(7)
_computing_cell_refinement 'SAINT (Bruker, 2001)'
_computing_data_collection 'SMART (Bruker, 2001)'
_computing_data_reduction 'SAINT (Bruker, 2001)'
_computing_molecular_graphics 'SHELXTL (Sheldrick, 2008)'
_computing_publication_material 'SHELXTL (Sheldrick, 2008) and publCIF (Westrip, 2008)'
_computing_structure_refinement 'SHELXTL (Sheldrick, 2008)'
_computing_structure_solution 'SHELXTL (Sheldrick, 2008)'
_diffrn_ambient_temperature 298(2)
_diffrn_measured_fraction_theta_full 0.996
_diffrn_measured_fraction_theta_max 0.996
_diffrn_measurement_device_type 'Bruker SMART 1000 CCD area-detector'
_diffrn_measurement_method '\f and \w'
_diffrn_radiation_monochromator graphite
_diffrn_radiation_source 'fine-focus sealed tube'
_diffrn_radiation_type MoK\a
_diffrn_radiation_wavelength 0.71073
_diffrn_reflns_av_R_equivalents 0.0248
_diffrn_reflns_av_sigmaI/netI 0.0197
_diffrn_reflns_limit_h_max 10
_diffrn_reflns_limit_h_min -10
_diffrn_reflns_limit_k_max 31
_diffrn_reflns_limit_k_min -31
_diffrn_reflns_limit_l_max 10
_diffrn_reflns_limit_l_min -10
_diffrn_reflns_number 16094
_diffrn_reflns_theta_full 25.25
_diffrn_reflns_theta_max 25.25
_diffrn_reflns_theta_min 3.09
_diffrn_standards_interval_count 0
_diffrn_standards_interval_time 0
_diffrn_standards_number 0
_exptl_absorpt_coefficient_mu 0.200
_exptl_absorpt_correction_type none
_exptl_crystal_colour colorless
_exptl_crystal_density_diffrn 1.290
_exptl_crystal_density_method 'not measured'
_exptl_crystal_description chunk
_exptl_crystal_F_000 824
_exptl_crystal_size_max 0.35
_exptl_crystal_size_mid 0.29
_exptl_crystal_size_min 0.22
_refine_diff_density_max 0.219
_refine_diff_density_min -0.255
_refine_ls_extinction_coef 0.011(2)
_refine_ls_extinction_expression Fc^*^=kFc[1+0.001xFc^2^\l^3^/sin(2\q)]^-1/4^
_refine_ls_extinction_method 'SHELXTL (Sheldrick, 2008)'
_refine_ls_goodness_of_fit_ref 1.078
_refine_ls_hydrogen_treatment constr
_refine_ls_matrix_type full
_refine_ls_number_parameters 263
_refine_ls_number_reflns 3646
_refine_ls_number_restraints 0
_refine_ls_restrained_S_all 1.078
_refine_ls_R_factor_all 0.0543
_refine_ls_R_factor_gt 0.0402
_refine_ls_shift/su_max 0.000
_refine_ls_shift/su_mean 0.000
_refine_ls_structure_factor_coef Fsqd
_refine_ls_weighting_details 'calc w=1/[\s^2^(Fo^2^)+(0.0595P)^2^+0.3188P] where P=(Fo^2^+2Fc^2^)/3'
_refine_ls_weighting_scheme calc
_refine_ls_wR_factor_gt 0.1214
_refine_ls_wR_factor_ref 0.1330
_reflns_number_gt 2747
_reflns_number_total 3646
_reflns_threshold_expression I>2\s(I)
_cod_data_source_file xu2420.cif
_cod_data_source_block I
_cod_original_sg_symbol_H-M 'P 21/c'
_cod_database_code 2218575
_cod_database_fobs_code 2218575

loop_
_symmetry_equiv_pos_as_xyz
'x, y, z'
'-x, y+1/2, -z+1/2'
'-x, -y, -z'
'x, -y-1/2, z-1/2'

loop_
_atom_site_type_symbol
_atom_site_label
_atom_site_fract_x
_atom_site_fract_y
_atom_site_fract_z
_atom_site_U_iso_or_equiv
_atom_site_adp_type
_atom_site_calc_flag
_atom_site_refinement_flags
_atom_site_occupancy
Cl Cl1 0.14417(6) 0.73515(2) 0.46199(7) 0.0815(2) Uani d . 1
C C1 0.38752(16) 0.68247(6) 0.60052(19) 0.0421(4) Uani d . 1
C C2 0.30669(16) 0.65243(5) 0.72229(18) 0.0407(4) Uani d . 1
C C3 0.16272(18) 0.63563(7) 0.7173(2) 0.0546(5) Uani d . 1
H H3 0.0926 0.6402 0.6349 0.066 Uiso calc R 1
C C4 0.1160(2) 0.60914(7) 0.8475(3) 0.0671(6) Uani d . 1
H H4 0.0121 0.5971 0.8434 0.080 Uiso calc R 1
C C5 0.2094(2) 0.59950(7) 0.9791(3) 0.0651(5) Uani d . 1
H H5 0.1692 0.5821 1.0571 0.078 Uiso calc R 1
C C6 0.3524(2) 0.61602(7) 0.9853(2) 0.0547(5) Uani d . 1
H H6 0.4216 0.6113 1.0682 0.066 Uiso calc R 1
C C7 0.40065(17) 0.64228(5) 0.85735(18) 0.0410(4) Uani d . 1
C C8 0.54497(17) 0.66472(6) 0.83543(19) 0.0427(4) Uani d . 1
C C9 0.6747(2) 0.66400(7) 0.9329(2) 0.0581(5) Uani d . 1
H H9 0.6787 0.6472 1.0228 0.070 Uiso calc R 1
C C10 0.7950(2) 0.69009(8) 0.8846(3) 0.0731(7) Uani d . 1
H H10 0.8899 0.6913 0.9430 0.088 Uiso calc R 1
C C11 0.7859(2) 0.71698(9) 0.7450(3) 0.0778(7) Uani d . 1
H H11 0.8749 0.7353 0.7215 0.093 Uiso calc R 1
C C12 0.6578(2) 0.71744(7) 0.6465(3) 0.0635(5) Uani d . 1
H H12 0.6545 0.7349 0.5576 0.076 Uiso calc R 1
C C13 0.53712(17) 0.69020(6) 0.6907(2) 0.0455(4) Uani d . 1
C C14 0.47723(18) 0.60085(6) 0.46017(19) 0.0461(4) Uani d . 1
H H14 0.5053 0.5943 0.5646 0.055 Uiso calc R 1
C C15 0.38570(18) 0.55633(6) 0.39464(19) 0.0460(4) Uani d . 1
C C16 0.2451(2) 0.54170(7) 0.4245(2) 0.0573(5) Uani d . 1
H H16 0.1867 0.5592 0.4909 0.069 Uiso calc R 1
C C17 0.1854(2) 0.49837(7) 0.3523(2) 0.0637(5) Uani d . 1
H H17 0.0848 0.4874 0.3737 0.076 Uiso calc R 1
C C18 0.2642(2) 0.47010(7) 0.2507(3) 0.0659(5) Uani d . 1
H H18 0.2167 0.4416 0.2063 0.079 Uiso calc R 1
C C19 0.4057(2) 0.48432(7) 0.2191(2) 0.0593(5) Uani d . 1
H H19 0.4628 0.4668 0.1516 0.071 Uiso calc R 1
C C20 0.46626(18) 0.52716(6) 0.29204(19) 0.0473(4) Uani d . 1
C C21 0.61091(18) 0.55048(7) 0.28235(19) 0.0497(4) Uani d . 1
C C22 0.7292(2) 0.53544(8) 0.1985(2) 0.0626(5) Uani d . 1
H H22 0.7211 0.5070 0.1383 0.075 Uiso calc R 1
C C23 0.8541(2) 0.56413(10) 0.2096(3) 0.0737(6) Uani d . 1
H H23 0.9398 0.5561 0.1552 0.088 Uiso calc R 1
C C24 0.8643(2) 0.60722(9) 0.3016(3) 0.0766(6) Uani d . 1
H H24 0.9573 0.6262 0.3044 0.092 Uiso calc R 1
C C25 0.7467(2) 0.62294(9) 0.3868(2) 0.0666(6) Uani d . 1
H H25 0.7561 0.6515 0.4466 0.080 Uiso calc R 1
C C26 0.61912(18) 0.59411(7) 0.37704(19) 0.0501(4) Uani d . 1
C C27 0.40233(18) 0.65354(6) 0.44306(19) 0.0472(4) Uani d . 1
H H27A 0.2972 0.6503 0.3934 0.057 Uiso calc R 1
H H27B 0.4661 0.6741 0.3816 0.057 Uiso calc R 1
C C28 0.3207(2) 0.73528(7) 0.5688(2) 0.0576(5) Uani d . 1
H H28A 0.3983 0.7549 0.5193 0.069 Uiso calc R 1
H H28B 0.3045 0.7520 0.6613 0.069 Uiso calc R 1

loop_
_atom_site_aniso_label
_atom_site_aniso_U_11
_atom_site_aniso_U_22
_atom_site_aniso_U_33
_atom_site_aniso_U_12
_atom_site_aniso_U_13
_atom_site_aniso_U_23
Cl1 0.0610(3) 0.0870(4) 0.0956(5) 0.0332(3) -0.0002(3) 0.0213(3)
C1 0.0348(7) 0.0412(8) 0.0506(10) 0.0036(6) 0.0054(7) 0.0058(7)
C2 0.0311(7) 0.0375(8) 0.0540(10) 0.0019(6) 0.0063(7) -0.0014(7)
C3 0.0342(8) 0.0576(10) 0.0720(13) -0.0010(7) 0.0043(8) -0.0049(9)
C4 0.0415(9) 0.0611(11) 0.1018(17) -0.0098(8) 0.0271(10) -0.0070(11)
C5 0.0605(11) 0.0605(11) 0.0774(15) -0.0026(9) 0.0271(10) 0.0139(10)
C6 0.0519(10) 0.0536(10) 0.0593(12) 0.0054(8) 0.0092(8) 0.0090(9)
C7 0.0390(8) 0.0344(7) 0.0503(10) 0.0048(6) 0.0075(7) 0.0000(7)
C8 0.0333(7) 0.0382(8) 0.0563(11) 0.0045(6) 0.0020(7) -0.0065(7)
C9 0.0454(9) 0.0554(10) 0.0720(13) 0.0096(8) -0.0072(9) -0.0139(9)
C10 0.0352(9) 0.0727(13) 0.1100(19) 0.0001(9) -0.0045(10) -0.0327(13)
C11 0.0392(9) 0.0748(13) 0.121(2) -0.0183(9) 0.0167(11) -0.0319(14)
C12 0.0499(10) 0.0556(10) 0.0871(15) -0.0133(8) 0.0188(10) -0.0032(10)
C13 0.0351(7) 0.0404(8) 0.0616(11) -0.0011(6) 0.0087(7) -0.0031(8)
C14 0.0401(8) 0.0526(9) 0.0453(10) 0.0095(7) 0.0015(7) 0.0017(7)
C15 0.0412(8) 0.0476(9) 0.0488(10) 0.0104(7) 0.0018(7) 0.0071(7)
C16 0.0467(9) 0.0584(10) 0.0678(13) 0.0059(8) 0.0118(8) 0.0026(9)
C17 0.0487(10) 0.0574(11) 0.0854(15) -0.0004(8) 0.0075(10) 0.0087(11)
C18 0.0600(11) 0.0501(10) 0.0869(15) 0.0005(9) 0.0005(10) -0.0018(10)
C19 0.0562(10) 0.0511(10) 0.0705(13) 0.0136(8) 0.0047(9) -0.0029(9)
C20 0.0426(8) 0.0471(9) 0.0519(11) 0.0125(7) 0.0002(7) 0.0067(8)
C21 0.0418(8) 0.0574(10) 0.0496(10) 0.0171(7) 0.0013(7) 0.0059(8)
C22 0.0470(10) 0.0744(12) 0.0663(13) 0.0196(9) 0.0045(9) -0.0018(10)
C23 0.0406(10) 0.1029(17) 0.0786(15) 0.0206(10) 0.0110(9) 0.0027(13)
C24 0.0348(9) 0.1053(17) 0.0897(17) 0.0044(10) 0.0036(10) -0.0003(14)
C25 0.0412(9) 0.0843(14) 0.0737(14) 0.0025(9) -0.0006(9) -0.0097(11)
C26 0.0349(8) 0.0629(10) 0.0515(11) 0.0120(7) -0.0029(7) 0.0022(8)
C27 0.0383(8) 0.0532(9) 0.0499(10) 0.0097(7) 0.0024(7) 0.0078(8)
C28 0.0527(10) 0.0496(10) 0.0714(13) 0.0093(8) 0.0104(9) 0.0101(9)

loop_
_atom_type_symbol
_atom_type_description
_atom_type_scat_dispersion_real
_atom_type_scat_dispersion_imag
_atom_type_scat_source
C C 0.0033 0.0016 'International Tables Vol C Tables 4.2.6.8 and 6.1.1.4'
H H 0.0000 0.0000 'International Tables Vol C Tables 4.2.6.8 and 6.1.1.4'
Cl Cl 0.1484 0.1585 'International Tables Vol C Tables 4.2.6.8 and 6.1.1.4'

loop_
_geom_angle_atom_site_label_1
_geom_angle_atom_site_label_2
_geom_angle_atom_site_label_3
_geom_angle
C13 C1 C28 105.72(13)
C13 C1 C2 94.22(12)
C28 C1 C2 115.17(13)
C13 C1 C27 116.01(12)
C28 C1 C27 108.04(14)
C2 C1 C27 116.85(12)
C3 C2 C7 115.17(16)
C3 C2 C1 127.39(16)
C7 C2 C1 117.44(13)
C2 C3 C4 116.40(17)
C2 C3 H3 121.8
C4 C3 H3 121.8
C5 C4 C3 127.81(16)
C5 C4 H4 116.1
C3 C4 H4 116.1
C6 C5 C4 116.31(19)
C6 C5 H5 121.8
C4 C5 H5 121.8
C5 C6 C7 116.61(19)
C5 C6 H6 121.7
C7 C6 H6 121.7
C8 C7 C6 128.77(16)
C8 C7 C2 103.51(14)
C6 C7 C2 127.70(15)
C9 C8 C7 125.19(17)
C9 C8 C13 124.93(16)
C7 C8 C13 109.88(14)
C10 C9 C8 112.0(2)
C10 C9 H9 124.0
C8 C9 H9 124.0
C9 C10 C11 123.34(18)
C9 C10 H10 118.3
C11 C10 H10 118.3
C12 C11 C10 125.04(19)
C12 C11 H11 117.5
C10 C11 H11 117.5
C13 C12 C11 112.7(2)
C13 C12 H12 123.7
C11 C12 H12 123.7
C12 C13 C1 123.32(17)
C12 C13 C8 121.94(17)
C1 C13 C8 114.73(13)
C26 C14 C15 96.56(14)
C26 C14 C27 113.72(15)
C15 C14 C27 118.13(13)
C26 C14 H14 109.2
C15 C14 H14 109.2
C27 C14 H14 109.2
C16 C15 C20 117.73(17)
C16 C15 C14 126.93(17)
C20 C15 C14 115.32(14)
C15 C16 C17 116.78(18)
C15 C16 H16 121.6
C17 C16 H16 121.6
C18 C17 C16 125.34(18)
C18 C17 H17 117.3
C16 C17 H17 117.3
C19 C18 C17 118.73(19)
C19 C18 H18 120.6
C17 C18 H18 120.6
C18 C19 C20 116.08(18)
C18 C19 H19 122.0
C20 C19 H19 122.0
C21 C20 C19 129.09(16)
C21 C20 C15 105.57(15)
C19 C20 C15 125.33(16)
C22 C21 C20 126.61(18)
C22 C21 C26 124.45(17)
C20 C21 C26 108.94(15)
C23 C22 C21 114.3(2)
C23 C22 H22 122.8
C21 C22 H22 122.8
C22 C23 C24 122.10(19)
C22 C23 H23 118.9
C24 C23 H23 118.9
C25 C24 C23 124.5(2)
C25 C24 H24 117.8
C23 C24 H24 117.8
C26 C25 C24 114.1(2)
C26 C25 H25 122.9
C24 C25 H25 122.9
C25 C26 C21 120.52(17)
C25 C26 C14 125.89(18)
C21 C26 C14 113.56(15)
C14 C27 C1 112.98(13)
C14 C27 H27A 109.0
C1 C27 H27A 109.0
C14 C27 H27B 109.0
C1 C27 H27B 109.0
H27A C27 H27B 107.8
C1 C28 Cl1 113.56(13)
C1 C28 H28A 108.9
Cl1 C28 H28A 108.9
C1 C28 H28B 108.9
Cl1 C28 H28B 108.9
H28A C28 H28B 107.7

loop_
_geom_bond_atom_site_label_1
_geom_bond_atom_site_label_2
_geom_bond_distance
Cl1 C28 1.720(2)
C1 C13 1.470(2)
C1 C28 1.522(2)
C1 C2 1.560(2)
C1 C27 1.638(2)
C2 C3 1.290(2)
C2 C7 1.441(2)
C3 C4 1.455(3)
C3 H3 0.9300
C4 C5 1.411(3)
C4 H4 0.9300
C5 C6 1.280(3)
C5 H5 0.9300
C6 C7 1.440(2)
C6 H6 0.9300
C7 C8 1.381(2)
C8 C9 1.360(2)
C8 C13 1.478(2)
C9 C10 1.326(3)
C9 H9 0.9300
C10 C11 1.454(4)
C10 H10 0.9300
C11 C12 1.355(3)
C11 H11 0.9300
C12 C13 1.331(2)
C12 H12 0.9300
C14 C26 1.472(2)
C14 C15 1.505(2)
C14 C27 1.530(2)
C14 H14 0.9800
C15 C16 1.294(2)
C15 C20 1.421(2)
C16 C17 1.395(3)
C16 H16 0.9300
C17 C18 1.394(3)
C17 H17 0.9300
C18 C19 1.302(3)
C18 H18 0.9300
C19 C20 1.390(3)
C19 H19 0.9300
C20 C21 1.375(2)
C21 C22 1.358(2)
C21 C26 1.437(3)
C22 C23 1.295(3)
C22 H22 0.9300
C23 C24 1.411(3)
C23 H23 0.9300
C24 C25 1.367(3)
C24 H24 0.9300
C25 C26 1.315(3)
C25 H25 0.9300
C27 H27A 0.9700
C27 H27B 0.9700
C28 H28A 0.9700
C28 H28B 0.9700

loop_
_geom_hbond_atom_site_label_D
_geom_hbond_atom_site_label_H
_geom_hbond_atom_site_label_A
_geom_hbond_site_symmetry_A
_geom_hbond_distance_DH
_geom_hbond_distance_HA
_geom_hbond_distance_DA
_geom_hbond_angle_DHA
_geom_hbond_publ_flag
C27 H27A Cl1 . 0.97 2.68 3.075(2) 104.9 yes
C10 H10 Cl1 4_676 0.93 2.89 3.573(2) 131.4 no

loop_
_geom_torsion_atom_site_label_1
_geom_torsion_atom_site_label_2
_geom_torsion_atom_site_label_3
_geom_torsion_atom_site_label_4
_geom_torsion
C13 C1 C2 C3 176.17(17)
C28 C1 C2 C3 66.6(2)
C27 C1 C2 C3 -61.8(2)
C13 C1 C2 C7 -3.14(16)
C28 C1 C2 C7 -112.70(16)
C27 C1 C2 C7 118.88(14)
C7 C2 C3 C4 0.1(2)
C1 C2 C3 C4 -179.23(15)
C2 C3 C4 C5 -0.1(3)
C3 C4 C5 C6 0.1(3)
C4 C5 C6 C7 -0.1(3)
C5 C6 C7 C8 178.42(17)
C5 C6 C7 C2 0.2(3)
C3 C2 C7 C8 -178.76(14)
C1 C2 C7 C8 0.64(17)
C3 C2 C7 C6 -0.2(2)
C1 C2 C7 C6 179.23(15)
C6 C7 C8 C9 3.1(3)
C2 C7 C8 C9 -178.30(15)
C6 C7 C8 C13 -176.25(15)
C2 C7 C8 C13 2.33(16)
C7 C8 C9 C10 -177.88(16)
C13 C8 C9 C10 1.4(2)
C8 C9 C10 C11 1.2(3)
C9 C10 C11 C12 -2.2(3)
C10 C11 C12 C13 0.1(3)
C11 C12 C13 C1 -176.77(16)
C11 C12 C13 C8 2.5(3)
C28 C1 C13 C12 -58.6(2)
C2 C1 C13 C12 -176.21(16)
C27 C1 C13 C12 61.1(2)
C28 C1 C13 C8 122.11(15)
C2 C1 C13 C8 4.48(15)
C27 C1 C13 C8 -118.20(15)
C9 C8 C13 C12 -3.6(3)
C7 C8 C13 C12 175.79(16)
C9 C8 C13 C1 175.74(15)
C7 C8 C13 C1 -4.88(18)
C26 C14 C15 C16 -179.80(18)
C27 C14 C15 C16 -58.4(2)
C26 C14 C15 C20 1.81(17)
C27 C14 C15 C20 123.19(16)
C20 C15 C16 C17 -0.1(3)
C14 C15 C16 C17 -178.46(16)
C15 C16 C17 C18 -0.5(3)
C16 C17 C18 C19 0.4(3)
C17 C18 C19 C20 0.4(3)
C18 C19 C20 C21 179.31(19)
C18 C19 C20 C15 -1.0(3)
C16 C15 C20 C21 -179.38(16)
C14 C15 C20 C21 -0.83(19)
C16 C15 C20 C19 0.9(3)
C14 C15 C20 C19 179.43(16)
C19 C20 C21 C22 -1.2(3)
C15 C20 C21 C22 179.06(17)
C19 C20 C21 C26 179.09(17)
C15 C20 C21 C26 -0.64(18)
C20 C21 C22 C23 -179.87(19)
C26 C21 C22 C23 -0.2(3)
C21 C22 C23 C24 0.0(3)
C22 C23 C24 C25 0.1(4)
C23 C24 C25 C26 0.1(3)
C24 C25 C26 C21 -0.3(3)
C24 C25 C26 C14 177.61(17)
C22 C21 C26 C25 0.4(3)
C20 C21 C26 C25 -179.91(18)
C22 C21 C26 C14 -177.76(16)
C20 C21 C26 C14 2.0(2)
C15 C14 C26 C25 179.82(19)
C27 C14 C26 C25 55.1(3)
C15 C14 C26 C21 -2.17(17)
C27 C14 C26 C21 -126.84(16)
C26 C14 C27 C1 -123.54(15)
C15 C14 C27 C1 124.34(16)
C13 C1 C27 C14 58.35(18)
C28 C1 C27 C14 176.78(13)
C2 C1 C27 C14 -51.45(17)
C13 C1 C28 Cl1 179.50(12)
C2 C1 C28 Cl1 -77.98(18)
C27 C1 C28 Cl1 54.69(17)

loop_
_cod_related_entry_id
_cod_related_entry_database
_cod_related_entry_code
1 ChemSpider 24739986
